data_4026079
loop_
_publ_author_name
'Roman A. Valiulin'
'Teresa M. Arisco'
'Andrei G. Kutateladze'

_publ_contact_author_address
;Department of Chemistry and Biochemistry
University of Denver
FW Olin Hall, 202
2190 E. Iliff Ave
Denver, CO 80208
;
_publ_contact_author_email akutatel.edu
_publ_contact_author_fax 303-871-2254
_publ_contact_author_name 'Andrei Kutateladze'
_publ_contact_author_phone 303-871-2995
_publ_section_title
;
 Double-Tandem [4\p+2\p].[2\p+2\p].[4\p+2\p].[2\p+2\p] Synthetic Sequence
 with Photoprotolytic Oxametathesis and Photoepoxidation in the Chromone
 Series
;
_journal_name_full 'Journal of Organic Chemistry'
_journal_page_first 1319
_journal_page_last 1332
_journal_paper_doi 10.1021/jo102221q
_journal_volume 76
_journal_year 2011
_chemical_formula_moiety 'C23 H20 O3'
_chemical_formula_sum 'C23 H20 O3'
_chemical_formula_weight 344.39
_chemical_name_common none
_chemical_name_systematic
;
14-phenyl-3,13-dioxanonacyclo
[9.4.2.1^2,5^.1^7,10^.0^2,10^.0^4,8^.0^12,15^.0^14,17^.0^18,19^]
nonadec-9-one
;
_space_group_IT_number 33
_symmetry_cell_setting orthorhombic
_symmetry_space_group_name_Hall 'P 2c -2n'
_symmetry_space_group_name_H-M 'P n a 21'
_atom_sites_solution_hydrogens geom
_atom_sites_solution_primary direct
_atom_sites_solution_secondary difmap
_audit_creation_method SHELXL-97
_cell_angle_alpha 90.00
_cell_angle_beta 90.00
_cell_angle_gamma 90.00
_cell_formula_units_Z 4
_cell_length_a 22.9900(5)
_cell_length_b 11.5589(3)
_cell_length_c 6.2791(2)
_cell_measurement_reflns_used 9155
_cell_measurement_temperature 296(2)
_cell_measurement_theta_max 27.83
_cell_measurement_theta_min 2.50
_cell_volume 1668.60(8)
_computing_cell_refinement 'Bruker SAINT'
_computing_data_collection 'Bruker APEX2'
_computing_data_reduction 'Bruker SAINT'
_computing_molecular_graphics 'Bruker SHELXTL'
_computing_publication_material 'Bruker SHELXTL'
_computing_structure_refinement 'SHELXL-97 (Sheldrick, 2008)'
_computing_structure_solution 'SHELXS-97 (Sheldrick, 2008)'
_diffrn_ambient_temperature 296(2)
_diffrn_detector_area_resol_mean 8.33
_diffrn_measured_fraction_theta_full 1.000
_diffrn_measured_fraction_theta_max 1.000
_diffrn_measurement_device_type 'Bruker D8 APEX II Diffractometer'
_diffrn_measurement_method '\f and \w scans'
_diffrn_radiation_monochromator graphite
_diffrn_radiation_source 'fine-focus sealed tube'
_diffrn_radiation_type MoK\a
_diffrn_radiation_wavelength 0.71073
_diffrn_reflns_av_R_equivalents 0.0274
_diffrn_reflns_av_sigmaI/netI 0.0103
_diffrn_reflns_limit_h_max 30
_diffrn_reflns_limit_h_min -30
_diffrn_reflns_limit_k_max 15
_diffrn_reflns_limit_k_min -15
_diffrn_reflns_limit_l_max 8
_diffrn_reflns_limit_l_min -8
_diffrn_reflns_number 70521
_diffrn_reflns_theta_full 27.88
_diffrn_reflns_theta_max 27.88
_diffrn_reflns_theta_min 1.77
_exptl_absorpt_coefficient_mu 0.090
_exptl_absorpt_correction_T_max 0.9887
_exptl_absorpt_correction_T_min 0.9411
_exptl_absorpt_correction_type multi-scan
_exptl_crystal_colour colourless
_exptl_crystal_density_diffrn 1.371
_exptl_crystal_description prism
_exptl_crystal_F_000 728
_exptl_crystal_size_max 0.68
_exptl_crystal_size_mid 0.28
_exptl_crystal_size_min 0.13
_refine_diff_density_max 0.179
_refine_diff_density_min -0.206
_refine_diff_density_rms 0.037
_refine_ls_abs_structure_details 'Flack H D (1983), Acta Cryst. A39, 876-881'
_refine_ls_abs_structure_Flack 0.9(11)
_refine_ls_extinction_method none
_refine_ls_goodness_of_fit_ref 0.956
_refine_ls_matrix_type full
_refine_ls_number_parameters 239
_refine_ls_number_reflns 3983
_refine_ls_number_restraints 1
_refine_ls_restrained_S_all 0.956
_refine_ls_R_factor_all 0.0472
_refine_ls_R_factor_gt 0.0438
_refine_ls_shift/su_max 0.005
_refine_ls_shift/su_mean 0.001
_refine_ls_structure_factor_coef Fsqd
_refine_ls_weighting_details 'calc w=1/[\s^2^(Fo^2^)+(0.0963P)^2^+0.1765P] where P=(Fo^2^+2Fc^2^)/3'
_refine_ls_weighting_scheme calc
_refine_ls_wR_factor_gt 0.1243
_refine_ls_wR_factor_ref 0.1283
_reflns_number_gt 3690
_reflns_number_total 3983
_reflns_threshold_expression >2sigma(I)
_cod_data_source_file jo102221q_si_010.cif
_cod_data_source_block rav28592
_cod_database_code 4026079

loop_
_symmetry_equiv_pos_as_xyz
'x, y, z'
'-x, -y, z+1/2'
'-x+1/2, y+1/2, z+1/2'
'x+1/2, -y+1/2, z'

loop_
_atom_site_label
_atom_site_type_symbol
_atom_site_fract_x
_atom_site_fract_y
_atom_site_fract_z
_atom_site_U_iso_or_equiv
_atom_site_adp_type
_atom_site_occupancy
_atom_site_symmetry_multiplicity
_atom_site_calc_flag
_atom_site_refinement_flags
O1 O 0.51340(8) 0.91966(12) -0.0111(2) 0.0663(4) Uani 1 1 d .
O2 O 0.36002(5) 0.74368(11) 0.5314(3) 0.0595(3) Uani 1 1 d .
O3 O 0.56789(6) 0.66091(10) 0.1502(2) 0.0553(3) Uani 1 1 d .
C1 C 0.64974(9) 0.82563(19) 0.5299(5) 0.0760(7) Uani 1 1 d .
H1A H 0.6505 0.8275 0.6843 0.091 Uiso 1 1 calc R
H1B H 0.6875 0.8470 0.4732 0.091 Uiso 1 1 calc R
C2 C 0.60059(8) 0.89702(16) 0.4368(4) 0.0579(4) Uani 1 1 d .
H2 H 0.6024 0.9801 0.4674 0.069 Uiso 1 1 calc R
C3 C 0.54515(7) 0.83503(13) 0.5169(3) 0.0451(3) Uani 1 1 d .
H3 H 0.5265 0.8662 0.6449 0.054 Uiso 1 1 calc R
C4 C 0.50546(6) 0.81199(12) 0.3198(2) 0.0367(3) Uani 1 1 d .
C5 C 0.44009(6) 0.81695(13) 0.3403(2) 0.0402(3) Uani 1 1 d .
H5 H 0.4256 0.8967 0.3398 0.048 Uiso 1 1 calc R
C6 C 0.42326(7) 0.75244(15) 0.5443(3) 0.0464(3) Uani 1 1 d .
C7 C 0.37225(7) 0.66543(13) 0.3537(3) 0.0483(4) Uani 1 1 d .
C8 C 0.32308(7) 0.58712(15) 0.2955(5) 0.0637(5) Uani 1 1 d .
C9 C 0.30385(10) 0.50674(19) 0.4445(7) 0.0908(9) Uani 1 1 d .
H9 H 0.3211 0.5028 0.5783 0.109 Uiso 1 1 calc R
C10 C 0.25870(11) 0.4325(2) 0.3920(9) 0.1208(17) Uani 1 1 d .
H10 H 0.2462 0.3782 0.4912 0.145 Uiso 1 1 calc R
C11 C 0.23260(11) 0.4374(3) 0.1998(9) 0.1230(18) Uani 1 1 d .
H11 H 0.2025 0.3866 0.1666 0.148 Uiso 1 1 calc R
C12 C 0.62764(9) 0.70993(18) 0.4418(5) 0.0671(6) Uani 1 1 d .
H12 H 0.6517 0.6422 0.4742 0.080 Uiso 1 1 calc R
C13 C 0.61634(8) 0.73244(17) 0.2068(4) 0.0629(5) Uani 1 1 d .
H13 H 0.6506 0.7158 0.1193 0.075 Uiso 1 1 calc R
C14 C 0.59919(9) 0.86516(17) 0.1992(4) 0.0589(5) Uani 1 1 d .
H14 H 0.6249 0.9125 0.1102 0.071 Uiso 1 1 calc R
C15 C 0.53613(8) 0.87376(13) 0.1408(3) 0.0465(4) Uani 1 1 d .
C16 C 0.56402(7) 0.70475(15) 0.5221(3) 0.0511(4) Uani 1 1 d .
H16 H 0.5555 0.6594 0.6503 0.061 Uiso 1 1 calc R
C17 C 0.52737(6) 0.68208(12) 0.3193(3) 0.0400(3) Uani 1 1 d .
C18 C 0.47578(6) 0.60284(11) 0.2968(3) 0.0409(3) Uani 1 1 d .
H18 H 0.4872 0.5212 0.2898 0.049 Uiso 1 1 calc R
C19 C 0.42912(6) 0.62540(13) 0.4680(3) 0.0421(3) Uani 1 1 d .
H19 H 0.4246 0.5656 0.5773 0.051 Uiso 1 1 calc R
C20 C 0.40500(7) 0.73715(14) 0.1836(3) 0.0465(4) Uani 1 1 d .
H20 H 0.3804 0.7776 0.0803 0.056 Uiso 1 1 calc R
C21 C 0.44500(8) 0.64402(14) 0.0908(3) 0.0479(4) Uani 1 1 d .
H21A H 0.4724 0.6761 -0.0109 0.057 Uiso 1 1 calc R
H21B H 0.4231 0.5821 0.0241 0.057 Uiso 1 1 calc R
C22 C 0.29613(9) 0.5933(2) 0.0981(5) 0.0814(7) Uani 1 1 d .
H22 H 0.3082 0.6470 -0.0030 0.098 Uiso 1 1 calc R
C23 C 0.25064(11) 0.5173(3) 0.0547(7) 0.1081(13) Uani 1 1 d .
H23 H 0.2321 0.5213 -0.0768 0.130 Uiso 1 1 calc R
H100 H 0.4357(9) 0.7844(19) 0.670(4) 0.048(5) Uiso 1 1 d .

loop_
_atom_site_aniso_label
_atom_site_aniso_U_11
_atom_site_aniso_U_22
_atom_site_aniso_U_33
_atom_site_aniso_U_23
_atom_site_aniso_U_13
_atom_site_aniso_U_12
O1 0.1049(11) 0.0485(7) 0.0454(6) 0.0093(5) 0.0062(7) 0.0022(7)
O2 0.0465(6) 0.0537(7) 0.0785(9) -0.0145(6) 0.0134(6) 0.0035(5)
O3 0.0520(6) 0.0399(6) 0.0739(8) -0.0143(6) 0.0169(6) 0.0017(5)
C1 0.0545(10) 0.0644(12) 0.1089(19) -0.0060(13) -0.0169(12) -0.0113(8)
C2 0.0559(9) 0.0431(8) 0.0747(12) -0.0072(8) -0.0009(8) -0.0111(7)
C3 0.0521(8) 0.0399(8) 0.0432(8) -0.0031(6) -0.0032(6) -0.0020(6)
C4 0.0475(7) 0.0263(6) 0.0363(6) -0.0020(5) 0.0011(6) 0.0027(5)
C5 0.0476(7) 0.0283(6) 0.0449(7) -0.0035(5) -0.0023(6) 0.0072(5)
C6 0.0464(7) 0.0469(8) 0.0459(8) -0.0067(7) 0.0053(7) 0.0017(6)
C7 0.0400(7) 0.0364(8) 0.0686(11) -0.0053(7) -0.0046(7) 0.0066(6)
C8 0.0387(7) 0.0407(9) 0.1117(16) -0.0130(10) -0.0124(9) 0.0084(6)
C9 0.0536(11) 0.0527(11) 0.166(3) 0.0084(15) -0.0105(14) -0.0064(9)
C10 0.0552(13) 0.0617(14) 0.246(5) 0.001(2) -0.015(2) -0.0125(11)
C11 0.0449(11) 0.0705(17) 0.254(5) -0.057(3) -0.016(2) -0.0014(11)
C12 0.0424(8) 0.0493(10) 0.1095(18) 0.0043(10) -0.0112(10) 0.0007(7)
C13 0.0464(9) 0.0467(9) 0.0954(15) -0.0124(10) 0.0183(9) -0.0014(7)
C14 0.0623(10) 0.0433(9) 0.0713(11) -0.0036(8) 0.0212(9) -0.0111(7)
C15 0.0680(10) 0.0281(7) 0.0435(8) -0.0024(6) 0.0085(7) -0.0019(6)
C16 0.0481(8) 0.0432(8) 0.0620(10) 0.0096(8) -0.0113(8) -0.0010(6)
C17 0.0407(7) 0.0280(6) 0.0512(7) -0.0029(6) 0.0022(6) 0.0050(5)
C18 0.0420(7) 0.0242(6) 0.0565(8) -0.0029(6) -0.0020(6) 0.0048(5)
C19 0.0416(7) 0.0361(7) 0.0487(8) 0.0064(6) -0.0021(6) -0.0005(6)
C20 0.0512(8) 0.0363(8) 0.0520(8) -0.0015(6) -0.0132(7) 0.0082(6)
C21 0.0576(8) 0.0373(7) 0.0487(9) -0.0115(6) -0.0058(7) 0.0022(6)
C22 0.0477(9) 0.0781(14) 0.118(2) -0.0292(14) -0.0215(11) 0.0116(9)
C23 0.0480(10) 0.101(2) 0.175(3) -0.064(2) -0.0317(17) 0.0120(13)

loop_
_atom_type_symbol
_atom_type_description
_atom_type_scat_dispersion_real
_atom_type_scat_dispersion_imag
_atom_type_scat_source
C C 0.0033 0.0016 'International Tables Vol C Tables 4.2.6.8 and 6.1.1.4'
H H 0.0000 0.0000 'International Tables Vol C Tables 4.2.6.8 and 6.1.1.4'
O O 0.0106 0.0060 'International Tables Vol C Tables 4.2.6.8 and 6.1.1.4'

loop_
_geom_angle_atom_site_label_1
_geom_angle_atom_site_label_2
_geom_angle_atom_site_label_3
_geom_angle
C7 O2 C6 83.91(11)
C17 O3 C13 102.88(14)
C2 C1 C12 95.09(16)
C2 C1 H1A 112.7
C12 C1 H1A 112.7
C2 C1 H1B 112.7
C12 C1 H1B 112.7
H1A C1 H1B 110.2
C1 C2 C14 105.0(2)
C1 C2 C3 103.69(17)
C14 C2 C3 100.80(15)
C1 C2 H2 115.2
C14 C2 H2 115.2
C3 C2 H2 115.2
C2 C3 C4 107.64(14)
C2 C3 C16 102.94(13)
C4 C3 C16 90.83(12)
C2 C3 H3 117.2
C4 C3 H3 117.2
C16 C3 H3 117.2
C15 C4 C5 120.78(13)
C15 C4 C3 103.71(12)
C5 C4 C3 120.51(12)
C15 C4 C17 107.42(12)
C5 C4 C17 110.66(12)
C3 C4 C17 88.69(11)
C4 C5 C6 107.73(12)
C4 C5 C20 115.79(12)
C6 C5 C20 96.21(12)
C4 C5 H5 112.0
C6 C5 H5 112.0
C20 C5 H5 112.0
O2 C6 C5 103.81(13)
O2 C6 C19 90.21(12)
C5 C6 C19 100.41(12)
O2 C6 H100 112.7(13)
C5 C6 H100 116.4(13)
C19 C6 H100 128.4(13)
O2 C7 C8 114.57(15)
O2 C7 C20 106.77(13)
C8 C7 C20 121.60(18)
O2 C7 C19 89.63(13)
C8 C7 C19 124.52(14)
C20 C7 C19 93.93(12)
C9 C8 C22 119.6(2)
C9 C8 C7 118.7(2)
C22 C8 C7 121.7(2)
C10 C9 C8 119.4(4)
C10 C9 H9 120.3
C8 C9 H9 120.3
C11 C10 C9 121.3(4)
C11 C10 H10 119.3
C9 C10 H10 119.3
C23 C11 C10 119.4(3)
C23 C11 H11 120.3
C10 C11 H11 120.3
C13 C12 C1 104.9(2)
C13 C12 C16 99.28(16)
C1 C12 C16 103.24(19)
C13 C12 H12 115.8
C1 C12 H12 115.8
C16 C12 H12 115.8
O3 C13 C12 105.96(17)
O3 C13 C14 110.97(16)
C12 C13 C14 103.74(17)
O3 C13 H13 111.9
C12 C13 H13 111.9
C14 C13 H13 111.9
C15 C14 C2 103.98(15)
C15 C14 C13 108.20(15)
C2 C14 C13 101.38(17)
C15 C14 H14 114.0
C2 C14 H14 114.0
C13 C14 H14 114.0
O1 C15 C14 129.75(17)
O1 C15 C4 126.41(17)
C14 C15 C4 103.83(14)
C12 C16 C17 104.63(16)
C12 C16 C3 102.56(14)
C17 C16 C3 89.69(12)
C12 C16 H16 118.4
C17 C16 H16 118.4
C3 C16 H16 118.4
O3 C17 C18 109.78(12)
O3 C17 C16 106.53(12)
C18 C17 C16 127.50(14)
O3 C17 C4 111.69(12)
C18 C17 C4 109.06(11)
C16 C17 C4 90.65(11)
C17 C18 C19 112.33(13)
C17 C18 C21 104.56(13)
C19 C18 C21 102.27(12)
C17 C18 H18 112.3
C19 C18 H18 112.3
C21 C18 H18 112.3
C18 C19 C6 115.88(12)
C18 C19 C7 108.20(13)
C6 C19 C7 77.80(11)
C18 C19 H19 116.3
C6 C19 H19 116.3
C7 C19 H19 116.3
C21 C20 C7 100.27(13)
C21 C20 C5 110.05(13)
C7 C20 C5 97.58(13)
C21 C20 H20 115.5
C7 C20 H20 115.5
C5 C20 H20 115.5
C20 C21 C18 99.93(12)
C20 C21 H21A 111.8
C18 C21 H21A 111.8
C20 C21 H21B 111.8
C18 C21 H21B 111.8
H21A C21 H21B 109.5
C8 C22 C23 118.6(3)
C8 C22 H22 120.7
C23 C22 H22 120.7
C11 C23 C22 121.7(4)
C11 C23 H23 119.2
C22 C23 H23 119.2

loop_
_geom_bond_atom_site_label_1
_geom_bond_atom_site_label_2
_geom_bond_distance
O1 C15 1.210(2)
O2 C7 1.464(2)
O2 C6 1.4597(19)
O3 C17 1.434(2)
O3 C13 1.432(2)
C1 C2 1.516(3)
C1 C12 1.534(3)
C1 H1A 0.9700
C1 H1B 0.9700
C2 C14 1.537(3)
C2 C3 1.546(2)
C2 H2 0.9800
C3 C4 1.561(2)
C3 C16 1.568(2)
C3 H3 0.9800
C4 C15 1.506(2)
C4 C5 1.510(2)
C4 C17 1.5837(19)
C5 C6 1.532(2)
C5 C20 1.572(2)
C5 H5 0.9800
C6 C19 1.551(2)
C6 H100 0.91(2)
C7 C8 1.494(2)
C7 C20 1.548(3)
C7 C19 1.562(2)
C8 C9 1.391(4)
C8 C22 1.387(4)
C9 C10 1.387(4)
C9 H9 0.9300
C10 C11 1.349(7)
C10 H10 0.9300
C11 C23 1.362(6)
C11 H11 0.9300
C12 C13 1.521(4)
C12 C16 1.548(3)
C12 H12 0.9800
C13 C14 1.585(3)
C13 H13 0.9800
C14 C15 1.499(3)
C14 H14 0.9800
C16 C17 1.549(2)
C16 H16 0.9800
C17 C18 1.5052(19)
C18 C19 1.541(2)
C18 C21 1.550(2)
C18 H18 0.9800
C19 H19 0.9800
C20 C21 1.531(2)
C20 H20 0.9800
C21 H21A 0.9700
C21 H21B 0.9700
C22 C23 1.392(4)
C22 H22 0.9300
C23 H23 0.9300
